data_1516552
loop_
_publ_author_name
'Kumar, Amit'
'Johnson, Heather C.'
'Hooper, Thomas N.'
'Weller, Andrew S.'
'Algarra, Andr\'es G.'
'Macgregor, Stuart A.'

_publ_section_title
;
 Multiple metal-bound oligomers from Ir-catalysed dehydropolymerisation of
 H3B&#x00B7;NH3 as probed by experiment and computation
;
_journal_issue 6
_journal_name_full 'Chemical Science'
_journal_page_first 2546
_journal_paper_doi 10.1039/c4sc00735b
_journal_volume 5
_journal_year 2014
_chemical_formula_moiety 'C36 H74 B Ir N P2, C24 H12 B Cl8, C3.80 H2.54 F1.27, C6 H4 F2'
_chemical_formula_sum 'C69.8 H92.54 B2 Cl8 F3.27 Ir N P2'
_chemical_formula_weight 1567.19
_chemical_name_systematic '[Ir(PCy3)2(H)2(AB)][BArCl4]'
_space_group_IT_number 14
_symmetry_cell_setting monoclinic
_symmetry_space_group_name_Hall '-P 2ybc'
_symmetry_space_group_name_H-M 'P 1 21/c 1'
_atom_sites_solution_hydrogens difmap
_atom_sites_solution_primary other
_audit_creation_date 13-11-08
_audit_creation_method CRYSTALS_ver_14.40
_cell_angle_alpha 90
_cell_angle_beta 105.9144(2)
_cell_angle_gamma 90
_cell_formula_units_Z 4
_cell_length_a 13.21990(10)
_cell_length_b 34.9437(2)
_cell_length_c 18.45950(10)
_cell_measurement_reflns_used 18793
_cell_measurement_temperature 150
_cell_measurement_theta_max 27
_cell_measurement_theta_min 5
_cell_volume 8200.57(9)
_computing_cell_refinement 'DENZO/SCALEPACK (Otwinowski & Minor, 1997)'
_computing_data_collection 'COLLECT (Nonius, 2001).'
_computing_data_reduction 'DENZO/SCALEPACK (Otwinowski & Minor, 1997)'
_computing_molecular_graphics 'CAMERON (Watkin et al., 1996)'
_computing_publication_material 'CRYSTALS (Betteridge et al., 2003)'
_computing_structure_refinement 'CRYSTALS (Betteridge et al., 2003)'
_computing_structure_solution 'Superflip (Palatinus & Chapuis, 2007)'
_diffrn_ambient_temperature 150
_diffrn_measured_fraction_theta_full 0.991
_diffrn_measured_fraction_theta_max 0.990
_diffrn_measurement_device Area
_diffrn_measurement_device_type 'Nonius KappaCCD'
_diffrn_measurement_method \w
_diffrn_radiation_monochromator graphite
_diffrn_radiation_type 'Mo K\a'
_diffrn_radiation_wavelength 0.71073
_diffrn_reflns_av_R_equivalents 0.041
_diffrn_reflns_limit_h_max 16
_diffrn_reflns_limit_h_min -17
_diffrn_reflns_limit_k_max 45
_diffrn_reflns_limit_k_min 0
_diffrn_reflns_limit_l_max 23
_diffrn_reflns_limit_l_min 0
_diffrn_reflns_number 118540
_diffrn_reflns_theta_full 26.919
_diffrn_reflns_theta_max 27.469
_diffrn_reflns_theta_min 5.097
_diffrn_standards_number 0
_exptl_absorpt_coefficient_mu 1.971
_exptl_absorpt_correction_T_max 1.0
_exptl_absorpt_correction_T_min 0.839
_exptl_absorpt_correction_type multi-scan
_exptl_absorpt_process_details 'DENZO/SCALEPACK (Otwinowski & Minor, 1997)'
_exptl_crystal_colour colourless
_exptl_crystal_density_diffrn 1.269
_exptl_crystal_density_method 'not measured'
_exptl_crystal_description block
_exptl_crystal_F_000 3203.088
_exptl_crystal_size_max 0.400
_exptl_crystal_size_mid 0.200
_exptl_crystal_size_min 0.200
_platon_squeeze_details
;
;
_refine_diff_density_max 1.82
_refine_diff_density_min -1.21
_refine_ls_extinction_method None
_refine_ls_goodness_of_fit_ref 1.0845
_refine_ls_hydrogen_treatment constr
_refine_ls_matrix_type full
_refine_ls_number_parameters 820
_refine_ls_number_reflns 18580
_refine_ls_number_restraints 1027
_refine_ls_R_factor_all 0.0613
_refine_ls_R_factor_gt 0.0553
_refine_ls_shift/su_max 0.0159015
_refine_ls_shift/su_mean 0.0005970
_refine_ls_structure_factor_coef Fsqd
_refine_ls_weighting_details
;
 Method= Modified Sheldrick 
 w=1/[\s^2^(F^2^) + ( 0.05P)^2^ +46.59P] 
 ,where P=(max(Fo^2^,0) + 2Fc^2^)/3 
;
_refine_ls_weighting_scheme calc
_refine_ls_wR_factor_all 0.1389
_refine_ls_wR_factor_gt 0.1376
_refine_ls_wR_factor_ref 0.1389
_reflns_limit_h_max 16
_reflns_limit_h_min -17
_reflns_limit_k_max 45
_reflns_limit_k_min 0
_reflns_limit_l_max 23
_reflns_limit_l_min 0
_reflns_number_gt 17148
_reflns_number_total 18580
_reflns_threshold_expression I>2.0\s(I)
_oxford_diffrn_Wilson_B_factor 2.27
_oxford_diffrn_Wilson_scale 42.17
_oxford_refine_ls_r_factor_ref 0.0613
_oxford_refine_ls_scale 0.15675(5)
_oxford_reflns_number_all 18580
_oxford_reflns_threshold_expression_ref I>-3.0\s(I)
_oxford_structure_analysis_title '002ak13 in P2(1)/c'
_cod_data_source_file c4sc00735b2.cif
_cod_data_source_block 6a
_cod_depositor_comments
;
The following automatic conversions were performed:

'_atom_sites_solution_primary' value 'Other' changed to 'other'
according to
/usr/data/users/saulius/crontab/automatic-downloads/current/RSC/lib/dictionaries/cif_core.dic
dictionary named 'cif_core.dic' version 2.4.2 from 2011-04-26.

Automatic conversion script
Id: cif_fix_values 2281 2013-09-26 08:29:07Z andrius 
;
_cod_original_sg_symbol_H-M 'P 21/c '
_cod_original_formula_sum 'C69.80 H92.54 B2 Cl8 F3.27 Ir1 N1 P2'
_cod_database_code 1516552

loop_
_symmetry_equiv_pos_as_xyz
x,y,z
-x,-y,-z
x,-y+1/2,z+1/2
-x,y+1/2,-z+1/2

loop_
_atom_site_label
_atom_site_type_symbol
_atom_site_fract_x
_atom_site_fract_y
_atom_site_fract_z
_atom_site_U_iso_or_equiv
_atom_site_occupancy
_atom_site_adp_type
_atom_site_refinement_flags_posn
F1 F 0.4383(6) 0.4079(3) 0.8203(5) 0.0945 0.3170 Uani D
F2 F 0.3280(8) 0.4683(3) 0.8000(4) 0.1073 0.6340 Uani D
F3 F 0.1402(7) 0.4649(2) 0.8267(5) 0.0930 0.3170 Uani D
F10 F 0.1868(4) 0.7371(2) 0.5516(3) 0.1210 1.0000 Uani .
F11 F 0.0909(5) 0.70370(18) 0.4232(4) 0.1137 1.0000 Uani .
Cl1 Cl 0.62522(15) 0.74896(5) 0.53656(9) 0.0591 1.0000 Uani .
Cl2 Cl 0.88900(12) 0.79915(7) 0.79451(11) 0.0677 1.0000 Uani .
Cl3 Cl 0.63475(16) 0.91134(4) 0.92541(10) 0.0597 1.0000 Uani .
Cl4 Cl 0.39380(12) 0.81411(6) 1.03031(8) 0.0556 1.0000 Uani .
Cl5 Cl 0.33220(13) 0.89579(5) 0.55510(10) 0.0558 1.0000 Uani .
Cl6 Cl 0.06468(10) 0.82152(5) 0.68006(9) 0.0467 1.0000 Uani .
Cl7 Cl 0.25975(10) 0.65748(4) 0.66509(8) 0.0421 1.0000 Uani .
Cl8 Cl 0.56017(15) 0.65920(4) 0.92883(9) 0.0570 1.0000 Uani .
C1 C 0.9006(4) 0.66074(15) 0.8358(3) 0.0333 1.0000 Uani .
C2 C 0.8203(4) 0.69278(15) 0.8318(3) 0.0368 1.0000 Uani .
C3 C 0.8509(5) 0.71771(17) 0.9023(3) 0.0475 1.0000 Uani .
C4 C 0.8641(5) 0.69441(19) 0.9734(4) 0.0533 1.0000 Uani D
C5 C 0.9411(5) 0.66145(19) 0.9774(3) 0.0458 1.0000 Uani .
C6 C 0.9094(5) 0.63681(16) 0.9069(3) 0.0402 1.0000 Uani .
C7 C 0.9923(4) 0.59805(15) 0.7721(3) 0.0370 1.0000 Uani .
C8 C 1.1000(4) 0.61626(18) 0.8144(4) 0.0450 1.0000 Uani .
C9 C 1.1838(5) 0.5850(2) 0.8388(4) 0.0597 1.0000 Uani .
C10 C 1.1944(5) 0.5612(2) 0.7729(5) 0.0616 1.0000 Uani .
C11 C 1.0877(5) 0.5443(2) 0.7287(5) 0.0587 1.0000 Uani .
C12 C 1.0061(4) 0.57566(17) 0.7041(4) 0.0447 1.0000 Uani .
C13 C 0.8755(4) 0.66207(15) 0.6714(3) 0.0375 1.0000 Uani .
C14 C 0.9801(5) 0.68337(17) 0.6802(4) 0.0476 1.0000 Uani .
C15 C 0.9714(6) 0.71107(18) 0.6141(5) 0.0605 1.0000 Uani .
C16 C 0.9364(6) 0.6910(2) 0.5386(4) 0.0597 1.0000 Uani .
C17 C 0.8312(6) 0.6700(2) 0.5296(4) 0.0611 1.0000 Uani .
C18 C 0.8385(5) 0.64216(18) 0.5948(3) 0.0457 1.0000 Uani .
C19 C 0.6858(4) 0.49177(14) 0.7137(3) 0.0346 1.0000 Uani .
C20 C 0.8055(5) 0.49017(17) 0.7411(4) 0.0503 1.0000 Uani .
C21 C 0.8504(5) 0.45495(17) 0.7118(5) 0.0563 1.0000 Uani .
C22 C 0.8041(6) 0.41837(19) 0.7358(5) 0.0598 1.0000 Uani .
C23 C 0.6861(6) 0.41903(17) 0.7101(4) 0.0531 1.0000 Uani .
C24 C 0.6401(5) 0.45458(15) 0.7361(4) 0.0424 1.0000 Uani .
C25 C 0.4950(4) 0.53893(14) 0.6610(3) 0.0289 1.0000 Uani .
C26 C 0.5073(4) 0.54017(16) 0.5803(3) 0.0344 1.0000 Uani .
C27 C 0.4031(4) 0.55045(17) 0.5230(3) 0.0414 1.0000 Uani .
C28 C 0.3157(4) 0.52241(18) 0.5271(3) 0.0452 1.0000 Uani .
C29 C 0.3048(4) 0.51985(19) 0.6068(3) 0.0455 1.0000 Uani .
C30 C 0.4087(4) 0.50967(17) 0.6639(3) 0.0388 1.0000 Uani .
C31 C 0.5862(4) 0.52830(14) 0.8213(3) 0.0299 1.0000 Uani .
C32 C 0.5142(4) 0.56001(15) 0.8372(3) 0.0342 1.0000 Uani .
C33 C 0.4810(5) 0.55144(18) 0.9088(3) 0.0427 1.0000 Uani .
C34 C 0.5770(5) 0.54574(19) 0.9759(3) 0.0478 1.0000 Uani .
C35 C 0.6513(5) 0.5147(2) 0.9612(3) 0.0494 1.0000 Uani .
C36 C 0.6842(4) 0.52369(18) 0.8899(3) 0.0397 1.0000 Uani .
C37 C 0.5758(4) 0.78508(13) 0.7306(3) 0.0287 1.0000 Uani .
C38 C 0.6792(4) 0.79240(16) 0.7728(3) 0.0343 1.0000 Uani .
C39 C 0.7624(4) 0.78810(18) 0.7412(3) 0.0415 1.0000 Uani .
C40 C 0.7476(4) 0.77522(18) 0.6681(3) 0.0438 1.0000 Uani .
C41 C 0.6465(4) 0.76704(16) 0.6276(3) 0.0378 1.0000 Uani .
C42 C 0.5621(4) 0.77216(14) 0.6570(3) 0.0331 1.0000 Uani .
C43 C 0.4459(4) 0.74225(14) 0.7762(3) 0.0273 1.0000 Uani .
C44 C 0.5062(4) 0.72163(14) 0.8391(3) 0.0319 1.0000 Uani .
C45 C 0.4873(4) 0.68316(15) 0.8489(3) 0.0361 1.0000 Uani .
C46 C 0.4115(4) 0.66262(15) 0.7958(3) 0.0357 1.0000 Uani .
C47 C 0.3550(4) 0.68253(15) 0.7333(3) 0.0321 1.0000 Uani .
C48 C 0.3706(4) 0.72122(14) 0.7225(3) 0.0294 1.0000 Uani .
C49 C 0.3758(4) 0.81050(13) 0.7073(3) 0.0272 1.0000 Uani .
C50 C 0.2728(4) 0.80582(14) 0.7130(3) 0.0291 1.0000 Uani .
C51 C 0.1916(4) 0.82789(15) 0.6702(3) 0.0326 1.0000 Uani .
C52 C 0.2063(4) 0.85556(15) 0.6203(3) 0.0364 1.0000 Uani .
C53 C 0.3082(4) 0.86058(15) 0.6157(3) 0.0359 1.0000 Uani .
C54 C 0.3916(4) 0.83869(15) 0.6576(3) 0.0328 1.0000 Uani .
C55 C 0.4950(4) 0.81209(14) 0.8428(3) 0.0286 1.0000 Uani .
C56 C 0.4461(4) 0.80284(15) 0.8995(3) 0.0331 1.0000 Uani .
C57 C 0.4575(4) 0.82633(17) 0.9612(3) 0.0371 1.0000 Uani .
C58 C 0.5145(4) 0.85945(16) 0.9712(3) 0.0396 1.0000 Uani .
C59 C 0.5612(5) 0.86919(15) 0.9151(3) 0.0389 1.0000 Uani .
C60 C 0.5514(4) 0.84656(14) 0.8524(3) 0.0319 1.0000 Uani .
C70 C 0.1942(5) 0.7528(2) 0.4867(4) 0.0585 1.0000 Uani .
C71 C 0.1448(5) 0.7357(2) 0.4215(4) 0.0560 1.0000 Uani .
C72 C 0.1490(5) 0.7510(2) 0.3543(4) 0.0577 1.0000 Uani .
C73 C 0.2052(6) 0.7833(3) 0.3545(5) 0.0697 1.0000 Uani .
C74 C 0.2562(7) 0.8002(2) 0.4221(7) 0.0793 1.0000 Uani .
C75 C 0.2521(6) 0.7851(3) 0.4890(5) 0.0739 1.0000 Uani .
C90 C 0.1962(6) 0.43642(18) 0.8363(4) 0.0851 0.6340 Uani D
C91 C 0.2905(6) 0.43772(17) 0.8216(4) 0.0822 0.6340 Uani D
C92 C 0.3530(5) 0.4067(2) 0.8336(5) 0.0780 0.6340 Uani D
C93 C 0.3213(6) 0.37418(18) 0.8606(4) 0.0757 0.6340 Uani D
C94 C 0.2256(6) 0.37253(18) 0.8732(4) 0.0779 0.6340 Uani D
C95 C 0.1628(5) 0.4035(2) 0.8606(5) 0.0822 0.6340 Uani D
Ir1 Ir 0.724922(14) 0.591440(5) 0.733809(10) 0.0263 1.0000 Uani .
P2 P 0.62260(9) 0.53696(3) 0.73255(7) 0.0263 1.0000 Uani .
P1 P 0.87330(10) 0.62960(4) 0.75096(7) 0.0298 1.0000 Uani .
B1 B 0.5912(4) 0.63174(15) 0.7033(3) 0.0290 1.0000 Uani .
N1 N 0.5967(3) 0.67682(12) 0.6914(3) 0.0344 1.0000 Uani .
B2 B 0.4737(4) 0.78740(15) 0.7648(3) 0.0266 1.0000 Uani .
H11 H 0.9670 0.6725 0.8411 0.0408 1.0000 Uiso R
H22 H 0.8171 0.7082 0.7888 0.0455 1.0000 Uiso R
H21 H 0.7533 0.6817 0.8274 0.0455 1.0000 Uiso R
H31 H 0.9156 0.7301 0.9046 0.0582 1.0000 Uiso R
H32 H 0.7977 0.7364 0.8997 0.0582 1.0000 Uiso R
H42 H 0.8891 0.7104 1.0161 0.0568 1.0000 Uiso R
H41 H 0.7978 0.6840 0.9736 0.0568 1.0000 Uiso R
H52 H 1.0089 0.6719 0.9819 0.0567 1.0000 Uiso R
H51 H 0.9432 0.6461 1.0202 0.0567 1.0000 Uiso R
H61 H 0.9605 0.6173 0.9099 0.0488 1.0000 Uiso R
H62 H 0.8431 0.6254 0.9037 0.0488 1.0000 Uiso R
H71 H 0.9800 0.5791 0.8056 0.0453 1.0000 Uiso R
H81 H 1.0925 0.6299 0.8572 0.0549 1.0000 Uiso R
H82 H 1.1213 0.6334 0.7815 0.0549 1.0000 Uiso R
H92 H 1.2494 0.5967 0.8627 0.0718 1.0000 Uiso R
H91 H 1.1638 0.5686 0.8736 0.0718 1.0000 Uiso R
H102 H 1.2192 0.5771 0.7398 0.0770 1.0000 Uiso R
H101 H 1.2434 0.5411 0.7907 0.0770 1.0000 Uiso R
H111 H 1.0647 0.5272 0.7610 0.0707 1.0000 Uiso R
H112 H 1.0955 0.5307 0.6860 0.0707 1.0000 Uiso R
H122 H 1.0287 0.5926 0.6715 0.0545 1.0000 Uiso R
H121 H 0.9406 0.5646 0.6779 0.0545 1.0000 Uiso R
H131 H 0.8248 0.6814 0.6711 0.0457 1.0000 Uiso R
H142 H 0.9978 0.6972 0.7263 0.0571 1.0000 Uiso R
H141 H 1.0336 0.6651 0.6807 0.0571 1.0000 Uiso R
H151 H 1.0383 0.7224 0.6188 0.0705 1.0000 Uiso R
H152 H 0.9220 0.7305 0.6163 0.0705 1.0000 Uiso R
H162 H 0.9284 0.7094 0.4995 0.0723 1.0000 Uiso R
H161 H 0.9881 0.6728 0.5350 0.0723 1.0000 Uiso R
H172 H 0.7783 0.6883 0.5296 0.0742 1.0000 Uiso R
H171 H 0.8130 0.6564 0.4832 0.0742 1.0000 Uiso R
H181 H 0.8876 0.6227 0.5924 0.0556 1.0000 Uiso R
H182 H 0.7714 0.6310 0.5899 0.0556 1.0000 Uiso R
H191 H 0.6704 0.4904 0.6604 0.0429 1.0000 Uiso R
H201 H 0.8334 0.5126 0.7247 0.0611 1.0000 Uiso R
H202 H 0.8257 0.4894 0.7946 0.0611 1.0000 Uiso R
H212 H 0.9248 0.4546 0.7311 0.0723 1.0000 Uiso R
H211 H 0.8321 0.4561 0.6583 0.0723 1.0000 Uiso R
H222 H 0.8260 0.4165 0.7892 0.0729 1.0000 Uiso R
H221 H 0.8292 0.3968 0.7145 0.0729 1.0000 Uiso R
H231 H 0.6599 0.3970 0.7290 0.0643 1.0000 Uiso R
H232 H 0.6647 0.4186 0.6566 0.0643 1.0000 Uiso R
H242 H 0.6558 0.4539 0.7895 0.0515 1.0000 Uiso R
H241 H 0.5660 0.4547 0.7150 0.0515 1.0000 Uiso R
H251 H 0.4660 0.5631 0.6679 0.0354 1.0000 Uiso R
H262 H 0.5588 0.5588 0.5782 0.0424 1.0000 Uiso R
H261 H 0.5297 0.5157 0.5683 0.0424 1.0000 Uiso R
H272 H 0.3828 0.5755 0.5335 0.0507 1.0000 Uiso R
H271 H 0.4126 0.5499 0.4738 0.0507 1.0000 Uiso R
H281 H 0.2511 0.5306 0.4937 0.0552 1.0000 Uiso R
H282 H 0.3330 0.4977 0.5124 0.0552 1.0000 Uiso R
H292 H 0.2828 0.5441 0.6200 0.0569 1.0000 Uiso R
H291 H 0.2534 0.5012 0.6086 0.0569 1.0000 Uiso R
H301 H 0.3997 0.5093 0.7132 0.0480 1.0000 Uiso R
H302 H 0.4300 0.4850 0.6519 0.0480 1.0000 Uiso R
H311 H 0.5480 0.5050 0.8157 0.0359 1.0000 Uiso R
H321 H 0.5516 0.5836 0.8438 0.0419 1.0000 Uiso R
H322 H 0.4534 0.5621 0.7956 0.0419 1.0000 Uiso R
H332 H 0.4398 0.5720 0.9188 0.0521 1.0000 Uiso R
H331 H 0.4404 0.5286 0.9011 0.0521 1.0000 Uiso R
H342 H 0.6149 0.5691 0.9856 0.0568 1.0000 Uiso R
H341 H 0.5544 0.5388 1.0187 0.0568 1.0000 Uiso R
H351 H 0.7119 0.5128 1.0029 0.0594 1.0000 Uiso R
H352 H 0.6148 0.4910 0.9542 0.0594 1.0000 Uiso R
H362 H 0.7224 0.5470 0.8974 0.0492 1.0000 Uiso R
H361 H 0.7276 0.5037 0.8802 0.0492 1.0000 Uiso R
H381 H 0.6927 0.8004 0.8237 0.0419 1.0000 Uiso R
H401 H 0.8052 0.7722 0.6471 0.0522 1.0000 Uiso R
H421 H 0.4932 0.7667 0.6265 0.0393 1.0000 Uiso R
H441 H 0.5604 0.7344 0.8757 0.0381 1.0000 Uiso R
H461 H 0.3994 0.6362 0.8024 0.0442 1.0000 Uiso R
H481 H 0.3297 0.7336 0.6784 0.0359 1.0000 Uiso R
H501 H 0.2588 0.7873 0.7466 0.0352 1.0000 Uiso R
H521 H 0.1495 0.8703 0.5907 0.0433 1.0000 Uiso R
H541 H 0.4603 0.8429 0.6524 0.0388 1.0000 Uiso R
H561 H 0.4050 0.7802 0.8951 0.0402 1.0000 Uiso R
H581 H 0.5220 0.8751 1.0145 0.0474 1.0000 Uiso R
H601 H 0.5835 0.8545 0.8147 0.0391 1.0000 Uiso R
H721 H 0.1129 0.7388 0.3085 0.0705 1.0000 Uiso R
H731 H 0.2090 0.7944 0.3083 0.0831 1.0000 Uiso R
H741 H 0.2960 0.8229 0.4224 0.0984 1.0000 Uiso R
H751 H 0.2880 0.7964 0.5359 0.0881 1.0000 Uiso R
H931 H 0.3670 0.3528 0.8734 0.1313 0.6340 Uiso R
H941 H 0.2042 0.3510 0.8967 0.1450 0.6340 Uiso R
H951 H 0.0915 0.4028 0.8619 0.2072 0.6340 Uiso R
H5 H 0.5028 0.6232 0.6974 0.0500 1.0000 Uiso R
H4 H 0.6160 0.6144 0.6537 0.0500 1.0000 Uiso R
H7 H 0.5696 0.6926 0.7238 0.0500 1.0000 Uiso R
H8 H 0.6655 0.6825 0.7131 0.0500 1.0000 Uiso R
H3 H 0.6275 0.6272 0.7630 0.0500 1.0000 Uiso R
H6 H 0.5700 0.6829 0.6504 0.0500 1.0000 Uiso R
H921 H 0.4204 0.4071 0.8245 0.1317 0.3170 Uiso R
H901 H 0.1529 0.4585 0.8231 0.2418 0.3170 Uiso R
H2 H 0.8014 0.5633 0.7108 0.0315 1.0000 Uiso R
H1 H 0.8123 0.5731 0.7981 0.0315 1.0000 Uiso R

loop_
_atom_site_aniso_label
_atom_site_aniso_U_11
_atom_site_aniso_U_22
_atom_site_aniso_U_33
_atom_site_aniso_U_23
_atom_site_aniso_U_13
_atom_site_aniso_U_12
F1 0.096(5) 0.080(6) 0.113(6) -0.006(5) 0.038(5) -0.008(5)
F2 0.121(5) 0.079(4) 0.127(5) 0.018(4) 0.042(4) -0.020(4)
F3 0.095(6) 0.062(5) 0.119(6) 0.014(5) 0.025(5) 0.013(5)
F10 0.082(4) 0.223(8) 0.056(3) 0.050(4) 0.015(3) 0.010(4)
F11 0.087(4) 0.107(4) 0.129(5) 0.034(4) -0.003(3) -0.048(3)
Cl1 0.0760(11) 0.0708(11) 0.0397(8) -0.0074(7) 0.0314(8) 0.0059(9)
Cl2 0.0249(6) 0.1112(16) 0.0654(10) 0.0099(10) 0.0100(7) -0.0017(8)
Cl3 0.0836(12) 0.0307(7) 0.0599(9) -0.0044(6) 0.0114(8) -0.0145(7)
Cl4 0.0482(8) 0.0893(12) 0.0353(7) -0.0165(7) 0.0219(6) -0.0114(8)
Cl5 0.0558(9) 0.0542(9) 0.0557(9) 0.0275(7) 0.0123(7) 0.0040(7)
Cl6 0.0244(6) 0.0616(9) 0.0526(8) 0.0057(7) 0.0076(5) 0.0043(6)
Cl7 0.0361(6) 0.0443(7) 0.0466(7) -0.0068(6) 0.0124(5) -0.0134(5)
Cl8 0.0737(11) 0.0400(8) 0.0463(8) 0.0134(6) -0.0020(7) 0.0046(7)
C1 0.029(2) 0.033(3) 0.038(3) -0.001(2) 0.010(2) -0.0030(19)
C2 0.038(3) 0.034(3) 0.038(3) -0.003(2) 0.007(2) 0.001(2)
C3 0.047(3) 0.042(3) 0.049(3) -0.012(3) 0.005(3) 0.003(3)
C4 0.054(3) 0.052(3) 0.056(3) -0.014(3) 0.018(3) 0.002(3)
C5 0.039(3) 0.058(4) 0.036(3) -0.006(3) 0.004(2) -0.002(3)
C6 0.039(3) 0.040(3) 0.040(3) 0.001(2) 0.009(2) 0.004(2)
C7 0.028(2) 0.037(3) 0.046(3) 0.002(2) 0.011(2) 0.003(2)
C8 0.028(3) 0.048(3) 0.057(4) 0.002(3) 0.009(2) 0.003(2)
C9 0.033(3) 0.068(5) 0.073(5) 0.008(4) 0.006(3) 0.006(3)
C10 0.036(3) 0.058(4) 0.093(5) 0.005(4) 0.023(3) 0.017(3)
C11 0.049(4) 0.051(4) 0.082(5) -0.002(3) 0.026(3) 0.011(3)
C12 0.034(3) 0.044(3) 0.064(4) 0.000(3) 0.025(3) 0.004(2)
C13 0.036(3) 0.033(3) 0.050(3) 0.008(2) 0.023(2) 0.001(2)
C14 0.043(3) 0.042(3) 0.068(4) 0.003(3) 0.031(3) -0.005(2)
C15 0.067(4) 0.039(3) 0.096(6) 0.017(3) 0.057(4) 0.002(3)
C16 0.071(5) 0.057(4) 0.068(4) 0.023(3) 0.048(4) 0.014(3)
C17 0.067(4) 0.070(5) 0.056(4) 0.026(3) 0.032(3) 0.014(4)
C18 0.047(3) 0.051(3) 0.042(3) 0.008(3) 0.017(3) 0.000(3)
C19 0.039(3) 0.025(2) 0.041(3) 0.004(2) 0.013(2) 0.002(2)
C20 0.044(3) 0.038(3) 0.070(4) 0.014(3) 0.018(3) 0.007(3)
C21 0.053(4) 0.035(3) 0.089(5) 0.012(3) 0.033(4) 0.012(3)
C22 0.062(4) 0.036(3) 0.079(5) 0.008(3) 0.016(4) 0.009(3)
C23 0.066(4) 0.029(3) 0.060(4) 0.009(3) 0.010(3) 0.004(3)
C24 0.041(3) 0.030(3) 0.055(3) 0.002(2) 0.010(3) -0.004(2)
C25 0.030(2) 0.027(2) 0.029(2) -0.0015(18) 0.0065(18) -0.0033(18)
C26 0.034(3) 0.039(3) 0.030(2) 0.000(2) 0.008(2) -0.005(2)
C27 0.043(3) 0.042(3) 0.033(3) 0.004(2) 0.000(2) 0.004(2)
C28 0.036(3) 0.049(3) 0.046(3) -0.001(3) 0.002(2) 0.000(2)
C29 0.023(2) 0.061(4) 0.049(3) 0.001(3) 0.003(2) -0.005(2)
C30 0.033(3) 0.046(3) 0.036(3) 0.001(2) 0.006(2) -0.011(2)
C31 0.031(2) 0.032(2) 0.027(2) 0.0035(18) 0.0075(18) -0.0058(19)
C32 0.038(3) 0.036(3) 0.032(2) 0.001(2) 0.015(2) -0.003(2)
C33 0.050(3) 0.046(3) 0.039(3) 0.000(2) 0.025(3) -0.004(3)
C34 0.058(4) 0.057(4) 0.033(3) -0.002(3) 0.020(3) -0.012(3)
C35 0.050(3) 0.062(4) 0.036(3) 0.013(3) 0.011(3) -0.001(3)
C36 0.033(3) 0.056(3) 0.029(2) 0.004(2) 0.007(2) -0.001(2)
C37 0.031(2) 0.028(2) 0.028(2) 0.0039(18) 0.0092(18) 0.0044(18)
C38 0.029(2) 0.044(3) 0.030(2) 0.007(2) 0.0072(19) 0.006(2)
C39 0.026(2) 0.055(3) 0.044(3) 0.010(3) 0.009(2) 0.007(2)
C40 0.037(3) 0.053(3) 0.050(3) 0.008(3) 0.026(3) 0.010(2)
C41 0.045(3) 0.038(3) 0.035(3) 0.004(2) 0.020(2) 0.005(2)
C42 0.034(2) 0.032(2) 0.034(3) 0.001(2) 0.012(2) 0.000(2)
C43 0.027(2) 0.032(2) 0.025(2) 0.0003(18) 0.0109(18) 0.0025(18)
C44 0.033(2) 0.034(3) 0.027(2) -0.0001(19) 0.0052(19) 0.003(2)
C45 0.040(3) 0.036(3) 0.033(3) 0.007(2) 0.011(2) 0.006(2)
C46 0.040(3) 0.029(2) 0.041(3) 0.004(2) 0.018(2) 0.001(2)
C47 0.029(2) 0.036(3) 0.034(2) -0.006(2) 0.014(2) -0.0042(19)
C48 0.025(2) 0.039(3) 0.026(2) -0.0004(19) 0.0096(18) -0.0012(19)
C49 0.028(2) 0.029(2) 0.024(2) -0.0005(17) 0.0054(17) 0.0011(18)
C50 0.026(2) 0.034(2) 0.027(2) 0.0010(18) 0.0066(18) 0.0019(18)
C51 0.023(2) 0.043(3) 0.030(2) -0.004(2) 0.0034(18) 0.0030(19)
C52 0.034(3) 0.037(3) 0.034(3) 0.000(2) 0.001(2) 0.007(2)
C53 0.037(3) 0.036(3) 0.035(3) 0.007(2) 0.010(2) 0.004(2)
C54 0.029(2) 0.036(3) 0.033(2) 0.002(2) 0.0080(19) 0.002(2)
C55 0.027(2) 0.030(2) 0.029(2) -0.0002(18) 0.0079(18) 0.0042(18)
C56 0.029(2) 0.037(3) 0.034(2) -0.005(2) 0.0088(19) -0.002(2)
C57 0.033(3) 0.048(3) 0.030(2) -0.005(2) 0.009(2) 0.003(2)
C58 0.042(3) 0.042(3) 0.032(3) -0.010(2) 0.005(2) 0.007(2)
C59 0.045(3) 0.028(2) 0.038(3) -0.002(2) 0.002(2) 0.003(2)
C60 0.032(2) 0.030(2) 0.033(2) 0.0034(19) 0.0068(19) 0.0037(19)
C70 0.039(3) 0.094(6) 0.042(3) 0.012(3) 0.011(3) 0.016(3)
C71 0.042(3) 0.060(4) 0.064(4) 0.012(3) 0.010(3) -0.010(3)
C72 0.044(3) 0.082(5) 0.046(3) -0.010(3) 0.010(3) 0.008(3)
C73 0.057(4) 0.084(6) 0.080(5) 0.027(5) 0.038(4) 0.018(4)
C74 0.058(5) 0.048(4) 0.131(9) 0.001(5) 0.023(5) 0.000(3)
C75 0.056(4) 0.077(6) 0.082(6) -0.025(5) 0.008(4) 0.005(4)
C90 0.090(4) 0.061(3) 0.106(4) 0.005(3) 0.029(3) -0.004(3)
C91 0.091(4) 0.058(3) 0.102(4) 0.002(3) 0.032(3) -0.007(3)
C92 0.084(4) 0.059(3) 0.098(4) -0.010(3) 0.037(3) -0.006(3)
C93 0.084(4) 0.057(3) 0.094(4) -0.008(3) 0.036(3) 0.000(3)
C94 0.085(4) 0.057(3) 0.098(4) -0.005(3) 0.037(3) -0.001(3)
C95 0.087(4) 0.060(3) 0.103(4) 0.003(3) 0.031(3) -0.003(3)
Ir1 0.02533(9) 0.02511(9) 0.02980(10) 0.00157(7) 0.01003(7) -0.00094(7)
P2 0.0254(5) 0.0263(6) 0.0277(6) 0.0025(4) 0.0082(4) -0.0016(4)
P1 0.0264(6) 0.0290(6) 0.0363(6) 0.0015(5) 0.0125(5) -0.0014(5)
B1 0.029(3) 0.026(3) 0.031(3) 0.006(2) 0.006(2) 0.007(2)
N1 0.030(2) 0.032(2) 0.039(2) 0.0032(18) 0.0065(18) 0.0012(17)
B2 0.027(2) 0.029(3) 0.024(2) 0.0027(19) 0.0069(19) 0.001(2)

loop_
_atom_type_symbol
_atom_type_scat_dispersion_real
_atom_type_scat_dispersion_imag
_atom_type_scat_Cromer_Mann_a1
_atom_type_scat_Cromer_Mann_b1
_atom_type_scat_Cromer_Mann_a2
_atom_type_scat_Cromer_Mann_b2
_atom_type_scat_Cromer_Mann_a3
_atom_type_scat_Cromer_Mann_b3
_atom_type_scat_Cromer_Mann_a4
_atom_type_scat_Cromer_Mann_b4
_atom_type_scat_Cromer_Mann_c
_atom_type_scat_source
C 0.0033 0.0016 2.3100 20.8439 1.0200 10.2075 1.5886 0.5687 0.8650 51.6512 0.2156 'International Tables Vol C 4.2.6.8 and 6.1.1.4'
H 0.0000 0.0000 0.4930 10.5109 0.3229 26.1257 0.1402 3.1424 0.0408 57.7998 0.0030 'International Tables Vol C 4.2.6.8 and 6.1.1.4'
B 0.0013 0.0007 2.0545 23.2185 1.3326 1.0210 1.0979 60.3498 0.7068 0.1403 -0.1932 'International Tables Vol C 4.2.6.8 and 6.1.1.4'
N 0.0061 0.0033 12.2126 0.0057 3.1322 9.8933 2.0125 28.9975 1.1663 0.5826 -11.5290 'International Tables Vol C 4.2.6.8 and 6.1.1.4'
P 0.1023 0.0942 6.4345 1.9067 4.1791 27.1570 1.7800 0.5260 1.4908 68.1645 1.1149 'International Tables Vol C 4.2.6.8 and 6.1.1.4'
Cl 0.1484 0.1585 11.4604 0.0104 7.1964 1.1662 6.2556 18.5194 1.6455 47.7784 -9.5574 'International Tables Vol C 4.2.6.8 and 6.1.1.4'
Ir -1.4442 7.9887 27.3049 1.5928 16.7296 8.8655 15.6115 0.4179 5.8338 45.0011 11.4722 'International Tables Vol C 4.2.6.8 and 6.1.1.4'
F 0.0171 0.0103 3.5392 10.2825 2.6412 4.2944 1.5170 0.2615 1.0243 26.1476 0.2776 'International Tables Vol C 4.2.6.8 and 6.1.1.4'

loop_
_geom_angle_atom_site_label_1
_geom_angle_atom_site_label_2
_geom_angle_atom_site_label_3
_geom_angle
_geom_angle_publ_flag
C2 C1 C6 109.3(4) yes
C2 C1 P1 114.5(4) yes
C6 C1 P1 110.7(4) yes
C2 C1 H11 107.3 no
C6 C1 H11 107.3 no
P1 C1 H11 107.4 no
C1 C2 C3 111.0(4) yes
C1 C2 H22 109.1 no
C3 C2 H22 109.3 no
C1 C2 H21 109.0 no
C3 C2 H21 109.1 no
H22 C2 H21 109.5 no
C2 C3 C4 111.9(5) yes
C2 C3 H31 108.8 no
C4 C3 H31 108.7 no
C2 C3 H32 109.1 no
C4 C3 H32 108.8 no
H31 C3 H32 109.5 no
C3 C4 C5 111.5(5) yes
C3 C4 H42 109.5 no
C5 C4 H42 109.2 no
C3 C4 H41 108.8 no
C5 C4 H41 108.4 no
H42 C4 H41 109.5 no
C4 C5 C6 111.2(5) yes
C4 C5 H52 108.5 no
C6 C5 H52 108.8 no
C4 C5 H51 109.6 no
C6 C5 H51 109.3 no
H52 C5 H51 109.5 no
C1 C6 C5 111.2(5) yes
C1 C6 H61 109.0 no
C5 C6 H61 109.3 no
C1 C6 H62 108.9 no
C5 C6 H62 108.9 no
H61 C6 H62 109.5 no
C8 C7 C12 108.8(4) yes
C8 C7 P1 117.6(4) yes
C12 C7 P1 114.3(4) yes
C8 C7 H71 104.7 no
C12 C7 H71 104.9 no
P1 C7 H71 105.1 no
C7 C8 C9 110.1(5) yes
C7 C8 H81 109.3 no
C9 C8 H81 110.1 no
C7 C8 H82 109.0 no
C9 C8 H82 108.8 no
H81 C8 H82 109.5 no
C8 C9 C10 112.0(6) yes
C8 C9 H92 109.0 no
C10 C9 H92 109.6 no
C8 C9 H91 108.4 no
C10 C9 H91 108.3 no
H92 C9 H91 109.5 no
C9 C10 C11 111.3(5) yes
C9 C10 H102 108.5 no
C11 C10 H102 108.2 no
C9 C10 H101 109.5 no
C11 C10 H101 109.8 no
H102 C10 H101 109.5 no
C10 C11 C12 110.8(6) yes
C10 C11 H111 108.2 no
C12 C11 H111 108.5 no
C10 C11 H112 109.8 no
C12 C11 H112 110.0 no
H111 C11 H112 109.5 no
C7 C12 C11 111.0(5) yes
C7 C12 H122 109.2 no
C11 C12 H122 108.6 no
C7 C12 H121 109.1 no
C11 C12 H121 109.4 no
H122 C12 H121 109.5 no
C14 C13 C18 111.6(5) yes
C14 C13 P1 114.8(4) yes
C18 C13 P1 112.4(4) yes
C14 C13 H131 105.6 no
C18 C13 H131 105.8 no
P1 C13 H131 105.8 no
C13 C14 C15 110.6(5) yes
C13 C14 H142 109.4 no
C15 C14 H142 109.7 no
C13 C14 H141 108.7 no
C15 C14 H141 109.0 no
H142 C14 H141 109.5 no
C14 C15 C16 112.2(5) yes
C14 C15 H151 108.9 no
C16 C15 H151 108.5 no
C14 C15 H152 108.6 no
C16 C15 H152 109.2 no
H151 C15 H152 109.5 no
C15 C16 C17 111.1(5) yes
C15 C16 H162 109.2 no
C17 C16 H162 109.3 no
C15 C16 H161 109.3 no
C17 C16 H161 108.4 no
H162 C16 H161 109.5 no
C16 C17 C18 111.0(6) yes
C16 C17 H172 108.6 no
C18 C17 H172 108.5 no
C16 C17 H171 109.5 no
C18 C17 H171 109.8 no
H172 C17 H171 109.5 no
C13 C18 C17 111.9(5) yes
C13 C18 H181 108.6 no
C17 C18 H181 108.3 no
C13 C18 H182 109.2 no
C17 C18 H182 109.3 no
H181 C18 H182 109.5 no
C20 C19 C24 109.2(4) yes
C20 C19 P2 116.5(4) yes
C24 C19 P2 115.9(4) yes
C20 C19 H191 104.5 no
C24 C19 H191 104.3 no
P2 C19 H191 104.9 no
C19 C20 C21 112.3(5) yes
C19 C20 H201 108.8 no
C21 C20 H201 109.3 no
C19 C20 H202 108.4 no
C21 C20 H202 108.6 no
H201 C20 H202 109.5 no
C20 C21 C22 110.2(5) yes
C20 C21 H212 109.8 no
C22 C21 H212 109.6 no
C20 C21 H211 108.7 no
C22 C21 H211 109.0 no
H212 C21 H211 109.5 no
C21 C22 C23 111.0(5) yes
C21 C22 H222 108.9 no
C23 C22 H222 108.9 no
C21 C22 H221 109.2 no
C23 C22 H221 109.4 no
H222 C22 H221 109.5 no
C22 C23 C24 112.6(6) yes
C22 C23 H231 108.9 no
C24 C23 H231 109.2 no
C22 C23 H232 108.5 no
C24 C23 H232 108.1 no
H231 C23 H232 109.5 no
C19 C24 C23 112.7(5) yes
C19 C24 H242 108.1 no
C23 C24 H242 108.4 no
C19 C24 H241 108.9 no
C23 C24 H241 109.3 no
H242 C24 H241 109.5 no
C26 C25 C30 109.1(4) yes
C26 C25 P2 112.1(3) yes
C30 C25 P2 119.4(3) yes
C26 C25 H251 104.9 no
C30 C25 H251 104.8 no
P2 C25 H251 105.2 no
C25 C26 C27 111.1(4) yes
C25 C26 H262 109.0 no
C27 C26 H262 109.3 no
C25 C26 H261 108.8 no
C27 C26 H261 109.2 no
H262 C26 H261 109.5 no
C26 C27 C28 111.3(5) yes
C26 C27 H272 109.0 no
C28 C27 H272 108.6 no
C26 C27 H271 109.0 no
C28 C27 H271 109.5 no
H272 C27 H271 109.5 no
C27 C28 C29 111.0(5) yes
C27 C28 H281 109.3 no
C29 C28 H281 109.8 no
C27 C28 H282 108.8 no
C29 C28 H282 108.4 no
H281 C28 H282 109.5 no
C28 C29 C30 112.0(5) yes
C28 C29 H292 108.2 no
C30 C29 H292 108.2 no
C28 C29 H291 109.5 no
C30 C29 H291 109.5 no
H292 C29 H291 109.5 no
C25 C30 C29 110.8(5) yes
C25 C30 H301 109.2 no
C29 C30 H301 109.8 no
C25 C30 H302 108.9 no
C29 C30 H302 108.6 no
H301 C30 H302 109.5 no
C32 C31 C36 109.9(4) yes
C32 C31 P2 112.0(3) yes
C36 C31 P2 112.2(3) yes
C32 C31 H311 107.5 no
C36 C31 H311 107.4 no
P2 C31 H311 107.7 no
C31 C32 C33 111.2(4) yes
C31 C32 H321 108.7 no
C33 C32 H321 108.7 no
C31 C32 H322 109.3 no
C33 C32 H322 109.4 no
H321 C32 H322 109.5 no
C32 C33 C34 110.8(5) yes
C32 C33 H332 109.5 no
C34 C33 H332 109.6 no
C32 C33 H331 108.7 no
C34 C33 H331 108.8 no
H332 C33 H331 109.5 no
C33 C34 C35 112.3(5) yes
C33 C34 H342 108.6 no
C35 C34 H342 108.1 no
C33 C34 H341 109.2 no
C35 C34 H341 109.3 no
H342 C34 H341 109.5 no
C34 C35 C36 110.8(5) yes
C34 C35 H351 110.1 no
C36 C35 H351 109.7 no
C34 C35 H352 108.3 no
C36 C35 H352 108.4 no
H351 C35 H352 109.5 no
C31 C36 C35 110.7(4) yes
C31 C36 H362 108.8 no
C35 C36 H362 108.4 no
C31 C36 H361 109.5 no
C35 C36 H361 109.9 no
H362 C36 H361 109.5 no
C38 C37 C42 116.6(4) yes
C38 C37 B2 123.9(4) yes
C42 C37 B2 119.3(4) yes
C37 C38 C39 120.8(5) yes
C37 C38 H381 119.7 no
C39 C38 H381 119.5 no
Cl2 C39 C38 119.3(5) yes
Cl2 C39 C40 118.8(4) yes
C38 C39 C40 121.9(5) yes
C39 C40 C41 117.1(5) yes
C39 C40 H401 121.3 no
C41 C40 H401 121.6 no
Cl1 C41 C40 118.5(4) yes
Cl1 C41 C42 119.4(4) yes
C40 C41 C42 122.1(5) yes
C37 C42 C41 121.4(5) yes
C37 C42 H421 119.3 no
C41 C42 H421 119.3 no
C44 C43 C48 116.4(4) yes
C44 C43 B2 119.9(4) yes
C48 C43 B2 123.4(4) yes
C43 C44 C45 121.3(5) yes
C43 C44 H441 119.4 no
C45 C44 H441 119.3 no
Cl8 C45 C44 119.9(4) yes
Cl8 C45 C46 118.2(4) yes
C44 C45 C46 121.9(5) yes
C45 C46 C47 116.7(5) yes
C45 C46 H461 121.5 no
C47 C46 H461 121.8 no
Cl7 C47 C46 117.8(4) yes
Cl7 C47 C48 119.3(4) yes
C46 C47 C48 122.9(5) yes
C43 C48 C47 120.8(5) yes
C43 C48 H481 119.5 no
C47 C48 H481 119.6 no
C50 C49 C54 116.9(4) yes
C50 C49 B2 120.3(4) yes
C54 C49 B2 122.4(4) yes
C49 C50 C51 120.7(5) yes
C49 C50 H501 119.6 no
C51 C50 H501 119.6 no
Cl6 C51 C50 119.2(4) yes
Cl6 C51 C52 118.1(4) yes
C50 C51 C52 122.8(5) yes
C51 C52 C53 116.4(5) yes
C51 C52 H521 121.9 no
C53 C52 H521 121.7 no
Cl5 C53 C52 118.6(4) yes
Cl5 C53 C54 119.2(4) yes
C52 C53 C54 122.2(5) yes
C49 C54 C53 121.0(5) yes
C49 C54 H541 119.6 no
C53 C54 H541 119.5 no
C56 C55 C60 116.1(4) yes
C56 C55 B2 122.0(4) yes
C60 C55 B2 121.4(4) yes
C55 C56 C57 120.5(5) yes
C55 C56 H561 119.6 no
C57 C56 H561 119.8 no
Cl4 C57 C56 119.2(4) yes
Cl4 C57 C58 117.5(4) yes
C56 C57 C58 123.2(5) yes
C57 C58 C59 116.7(5) yes
C57 C58 H581 121.8 no
C59 C58 H581 121.5 no
Cl3 C59 C58 118.4(4) yes
Cl3 C59 C60 119.7(4) yes
C58 C59 C60 121.9(5) yes
C55 C60 C59 121.5(5) yes
C55 C60 H601 119.2 no
C59 C60 H601 119.3 no
F10 C70 C71 118.8(8) yes
F10 C70 C75 119.2(8) yes
C71 C70 C75 122.0(7) yes
F11 C71 C70 119.0(7) yes
F11 C71 C72 120.4(7) yes
C70 C71 C72 120.6(7) yes
C71 C72 C73 118.9(7) yes
C71 C72 H721 119.9 no
C73 C72 H721 121.1 no
C72 C73 C74 119.5(8) yes
C72 C73 H731 120.2 no
C74 C73 H731 120.3 no
C73 C74 C75 121.7(8) yes
C73 C74 H741 119.7 no
C75 C74 H741 118.6 no
C70 C75 C74 117.1(8) yes
C70 C75 H751 120.5 no
C74 C75 H751 122.3 no
F3 C90 C91 119.96(4) yes
F3 C90 C95 120.04(4) yes
C91 C90 C95 119.99(3) yes
F3 C90 H901 6.5 no
C91 C90 H901 116.5 no
C95 C90 H901 123.1 no
C90 C91 F2 123.2(7) yes
C90 C91 C92 120.00(3) yes
F2 C91 C92 116.7(7) yes
C91 C92 F1 119.95(4) yes
C91 C92 C93 119.99(3) yes
F1 C92 C93 120.06(4) yes
C91 C92 H921 121.3 no
F1 C92 H921 1.7 no
C93 C92 H921 118.7 no
C92 C93 C94 119.98(3) yes
C92 C93 H931 120.9 no
C94 C93 H931 119.0 no
C93 C94 C95 119.98(3) yes
C93 C94 H941 121.6 no
C95 C94 H941 118.0 no
C90 C95 C94 119.98(3) yes
C90 C95 H951 116.6 no
C94 C95 H951 123.0 no
P2 Ir1 P1 159.52(4) yes
P2 Ir1 B1 95.53(15) yes
P1 Ir1 B1 104.83(15) yes
P2 Ir1 H4 91.3 no
P1 Ir1 H4 106.9 no
B1 Ir1 H4 33.3 no
P2 Ir1 H3 95.7 no
P1 Ir1 H3 100.9 no
B1 Ir1 H3 29.4 no
H4 Ir1 H3 62.7 no
P2 Ir1 H2 84.3 no
P1 Ir1 H2 79.1 no
B1 Ir1 H2 150.6 no
H4 Ir1 H2 117.3 no
H3 Ir1 H2 180.0 no
P2 Ir1 H1 88.7 no
P1 Ir1 H1 73.1 no
B1 Ir1 H1 146.7 no
H4 Ir1 H1 180.0 no
H3 Ir1 H1 117.3 no
H2 Ir1 H1 62.7 no
C19 P2 C31 105.4(2) yes
C19 P2 C25 105.5(2) yes
C31 P2 C25 103.4(2) yes
C19 P2 Ir1 113.90(17) yes
C31 P2 Ir1 114.50(16) yes
C25 P2 Ir1 113.09(16) yes
C7 P1 C13 109.2(2) yes
C7 P1 C1 102.2(2) yes
C13 P1 C1 105.5(2) yes
C7 P1 Ir1 108.71(18) yes
C13 P1 Ir1 115.95(18) yes
C1 P1 Ir1 114.37(16) yes
Ir1 B1 N1 127.0(3) yes
Ir1 B1 H5 124.5 no
N1 B1 H5 108.4 no
Ir1 B1 H4 60.8 no
N1 B1 H4 110.9 no
H5 B1 H4 105.6 no
Ir1 B1 H3 63.1 no
N1 B1 H3 105.0 no
H5 B1 H3 102.0 no
H4 B1 H3 123.8 no
B1 N1 H7 116.6 no
B1 N1 H8 103.3 no
H7 N1 H8 95.7 no
B1 N1 H6 112.4 no
H7 N1 H6 107.9 no
H8 N1 H6 120.3 no
C43 B2 C49 112.9(4) yes
C43 B2 C37 103.8(4) yes
C49 B2 C37 111.2(4) yes
C43 B2 C55 112.5(4) yes
C49 B2 C55 102.9(4) yes
C37 B2 C55 113.8(4) yes
B1 H4 Ir1 85.9 no
B1 H3 Ir1 87.4 no

loop_
_geom_bond_atom_site_label_1
_geom_bond_atom_site_label_2
_geom_bond_distance
_geom_bond_publ_flag
F1 C92 1.219(4) yes
F2 C91 1.285(10) yes
F3 C90 1.225(4) yes
F10 C70 1.344(8) yes
F11 C71 1.330(8) yes
Cl1 C41 1.745(6) yes
Cl2 C39 1.736(6) yes
Cl3 C59 1.746(6) yes
Cl4 C57 1.763(5) yes
Cl5 C53 1.749(5) yes
Cl6 C51 1.751(5) yes
Cl7 C47 1.751(5) yes
Cl8 C45 1.740(5) yes
C1 C2 1.530(7) yes
C1 C6 1.533(7) yes
C1 P1 1.860(5) yes
C1 H11 0.950 no
C2 C3 1.527(7) yes
C2 H22 0.950 no
C2 H21 0.950 no
C3 C4 1.512(9) yes
C3 H31 0.950 no
C3 H32 0.950 no
C4 C5 1.525(9) yes
C4 H42 0.950 no
C4 H41 0.950 no
C5 C6 1.521(8) yes
C5 H52 0.950 no
C5 H51 0.950 no
C6 H61 0.950 no
C6 H62 0.950 no
C7 C8 1.560(8) yes
C7 C12 1.531(8) yes
C7 P1 1.873(5) yes
C7 H71 0.950 no
C8 C9 1.531(8) yes
C8 H81 0.950 no
C8 H82 0.950 no
C9 C10 1.514(11) yes
C9 H92 0.950 no
C9 H91 0.950 no
C10 C11 1.540(10) yes
C10 H102 0.950 no
C10 H101 0.950 no
C11 C12 1.519(8) yes
C11 H111 0.950 no
C11 H112 0.950 no
C12 H122 0.950 no
C12 H121 0.950 no
C13 C14 1.540(7) yes
C13 C18 1.530(8) yes
C13 P1 1.863(5) yes
C13 H131 0.950 no
C14 C15 1.536(9) yes
C14 H142 0.950 no
C14 H141 0.950 no
C15 C16 1.514(11) yes
C15 H151 0.950 no
C15 H152 0.950 no
C16 C17 1.543(10) yes
C16 H162 0.950 no
C16 H161 0.950 no
C17 C18 1.530(8) yes
C17 H172 0.950 no
C17 H171 0.950 no
C18 H181 0.950 no
C18 H182 0.950 no
C19 C20 1.525(8) yes
C19 C24 1.537(7) yes
C19 P2 1.863(5) yes
C19 H191 0.950 no
C20 C21 1.528(9) yes
C20 H201 0.950 no
C20 H202 0.950 no
C21 C22 1.534(9) yes
C21 H212 0.950 no
C21 H211 0.950 no
C22 C23 1.500(10) yes
C22 H222 0.950 no
C22 H221 0.950 no
C23 C24 1.518(8) yes
C23 H231 0.950 no
C23 H232 0.950 no
C24 H242 0.950 no
C24 H241 0.950 no
C25 C26 1.543(7) yes
C25 C30 1.544(7) yes
C25 P2 1.837(5) yes
C25 H251 0.950 no
C26 C27 1.532(7) yes
C26 H262 0.950 no
C26 H261 0.950 no
C27 C28 1.532(8) yes
C27 H272 0.950 no
C27 H271 0.950 no
C28 C29 1.521(8) yes
C28 H281 0.950 no
C28 H282 0.950 no
C29 C30 1.526(7) yes
C29 H292 0.950 no
C29 H291 0.950 no
C30 H301 0.950 no
C30 H302 0.950 no
C31 C32 1.541(7) yes
C31 C36 1.551(7) yes
C31 P2 1.854(5) yes
C31 H311 0.950 no
C32 C33 1.533(7) yes
C32 H321 0.950 no
C32 H322 0.950 no
C33 C34 1.524(9) yes
C33 H332 0.950 no
C33 H331 0.950 no
C34 C35 1.536(9) yes
C34 H342 0.950 no
C34 H341 0.950 no
C35 C36 1.528(7) yes
C35 H351 0.950 no
C35 H352 0.950 no
C36 H362 0.950 no
C36 H361 0.950 no
C37 C38 1.398(7) yes
C37 C42 1.396(7) yes
C37 B2 1.641(7) yes
C38 C39 1.388(7) yes
C38 H381 0.950 no
C39 C40 1.384(8) yes
C40 C41 1.371(8) yes
C40 H401 0.950 no
C41 C42 1.379(7) yes
C42 H421 0.950 no
C43 C44 1.412(6) yes
C43 C48 1.405(7) yes
C43 B2 1.647(7) yes
C44 C45 1.388(7) yes
C44 H441 0.950 no
C45 C46 1.393(8) yes
C46 C47 1.378(7) yes
C46 H461 0.950 no
C47 C48 1.390(7) yes
C48 H481 0.950 no
C49 C50 1.403(6) yes
C49 C54 1.401(7) yes
C49 B2 1.643(7) yes
C50 C51 1.381(7) yes
C50 H501 0.950 no
C51 C52 1.385(7) yes
C52 C53 1.385(7) yes
C52 H521 0.950 no
C53 C54 1.390(7) yes
C54 H541 0.950 no
C55 C56 1.410(7) yes
C55 C60 1.402(7) yes
C55 B2 1.636(7) yes
C56 C57 1.378(7) yes
C56 H561 0.950 no
C57 C58 1.366(8) yes
C58 C59 1.386(8) yes
C58 H581 0.950 no
C59 C60 1.379(7) yes
C60 H601 0.950 no
C70 C71 1.342(10) yes
C70 C75 1.360(12) yes
C71 C72 1.366(10) yes
C72 C73 1.352(11) yes
C72 H721 0.950 no
C73 C74 1.377(13) yes
C73 H731 0.950 no
C74 C75 1.357(13) yes
C74 H741 0.950 no
C75 H751 0.950 no
C90 C91 1.348(3) yes
C90 C95 1.351(3) yes
C90 H901 0.950 no
C91 C92 1.345(3) yes
C92 C93 1.351(3) yes
C92 H921 0.950 no
C93 C94 1.349(3) yes
C93 H931 0.950 no
C94 C95 1.346(3) yes
C94 H941 0.950 no
C95 H951 0.950 no
Ir1 P2 2.3319(12) yes
Ir1 P1 2.3206(12) yes
Ir1 B1 2.209(5) yes
Ir1 H4 1.933 no
Ir1 H3 1.973 no
Ir1 H2 1.550 no
Ir1 H1 1.550 no
B1 N1 1.595(7) yes
B1 H5 1.182 no
B1 H4 1.216 no
B1 H3 1.087 no
N1 H7 0.953 no
N1 H8 0.910 no
N1 H6 0.771 no

loop_
_geom_hbond_atom_site_label_D
_geom_hbond_atom_site_label_H
_geom_hbond_atom_site_label_A
_geom_hbond_angle_DHA
_geom_hbond_distance_DH
_geom_hbond_distance_HA
_geom_hbond_distance_DA
_geom_hbond_publ_flag
N1 H8 C2 150.36(16) 0.910 2.580 3.401(9) yes

loop_
_platon_squeeze_void_nr
_platon_squeeze_void_average_x
_platon_squeeze_void_average_y
_platon_squeeze_void_average_z
_platon_squeeze_void_volume
_platon_squeeze_void_count_electrons
_platon_squeeze_void_content
1 0.000 0.000 0.000 419 39 ' '
2 0.000 0.000 0.500 173 17 ' '
3 0.000 0.500 0.500 419 39 ' '
4 0.000 0.500 1.000 173 17 ' '
